data_1518017
loop_
_publ_author_name
'Eisenmann, Brigitte'
'Jakowski, Mareike'
'Schafer, Herbert'

_publ_section_title
;
 Zur kenntnis von BaAl4S7 und BaGa4S7
;
_journal_name_full 'Revue de Chimie Minerale'
_journal_page_first 329
_journal_page_last 337
_journal_volume 20
_journal_year 1983
_chemical_formula_sum 'Al4 Ba S7'
_chemical_formula_weight 469.74
_space_group_IT_number 31
_symmetry_cell_setting orthorhombic
_symmetry_Int_Tables_number 31
_symmetry_space_group_name_Hall 'P 2ac -2'
_symmetry_space_group_name_H-M 'P m n 21'
_cell_angle_alpha 90
_cell_angle_beta 90
_cell_angle_gamma 90
_cell_formula_units_Z 2
_cell_length_a 14.814(4)
_cell_length_b 6.218(2)
_cell_length_c 5.891(2)
_cell_volume 542.6(3)
_diffrn_ambient_temperature 293
_diffrn_radiation_probe x-ray
_diffrn_radiation_type MoK\a
_diffrn_radiation_wavelength 0.71069
_exptl_absorpt_coefficient_mu 5.267
_exptl_crystal_density_diffrn 2.875
_exptl_crystal_density_method 2.88
_exptl_crystal_F_000 440
_refine_ls_number_parameters 57
_refine_ls_number_reflns 636
_refine_ls_wR_factor_gt 0.054
_cod_data_source_file RCM-1983-20-329-337-1.cif
_cod_data_source_block RCM-1983-20-329-337-1
_cod_database_code 1518017

loop_
_symmetry_equiv_pos_site_id
_symmetry_equiv_pos_as_xyz
1 x,y,z
2 1/2-x,-y,1/2+z
3 -x,y,z
4 1/2+x,-y,1/2+z

loop_
_atom_site_aniso_label
_atom_site_aniso_U_11
_atom_site_aniso_U_22
_atom_site_aniso_U_33
_atom_site_aniso_U_23
_atom_site_aniso_U_13
_atom_site_aniso_U_12
S1 0.0158(17) 0.0173(18) 0.010(3) -0.002(2) 0.0003(17) 0.0033(15)
S2 0.0136(15) 0.0067(14) 0.025(3) 0.009(3) -0.004(3) -0.0023(14)
S3 0.0161(17) 0.0076(15) 0.020(3) -0.01(2) 0.0010(17) 0.0011(15)
S4 0.014(2) 0.007(2) 0.016(5) 0.001(3) 0.0000 0.0000
Al1 0.012(2) 0.001(2) 0.026(3) 0.000(2) -0.002(2) -0.0010(19)
Al2 0.011(2) 0.0028(19) 0.022(3) -0.003(2) -0.001(2) -0.0011(19)
Ba1 0.0254(7) 0.0184(7) 0.0295(10) 0.0028(12) 0.0000 0.0000

loop_
_atom_site_label
_atom_site_type_symbol
_atom_site_thermal_displace_type
_atom_site_fract_x
_atom_site_fract_y
_atom_site_fract_z
_atom_site_occupancy
_atom_site_U_iso_or_equiv
S1 S Uani 0.1182(3) 0.8066(7) 0.0339(11) 1.000 0.0144(13)
S2 S Uani 0.3835(3) 0.8302(7) 0.0213(11) 1.000 0.0151(12)
S3 S Uani 0.2498(3) 0.3321(7) 0.0369(9) 1.000 0.0146(13)
S4 S Uani 0.00000 0.6411(9) 0.5296(17) 1.000 0.0123(19)
Al1 Al Uani 0.3808(4) 0.1732(10) 0.9119(10) 1.000 0.0130(14)
Al2 Al Uani 0.2517(4) 0.6861(9) 0.9278(11) 1.000 0.0119(14)
Ba1 Ba Uani 0.00000 0.3324(3) 0.00000 1.000 0.0244(5)

loop_
_atom_type_symbol
_atom_type_description
_atom_type_scat_dispersion_real
_atom_type_scat_dispersion_imag
_atom_type_scat_source
Al Al 0.0645 0.0514 ' International Tables Vol C Tables 4.2.6.8 and 6.1.1.4'
Ba Ba -0.3244 2.2819 ' International Tables Vol C Tables 4.2.6.8 and 6.1.1.4'
S S 0.1246 0.1234 ' International Tables Vol C Tables 4.2.6.8 and 6.1.1.4'

loop_
_geom_angle_atom_site_label_1
_geom_angle_atom_site_label_2
_geom_angle_atom_site_label_3
_geom_angle
_geom_angle_site_symmetry_1
_geom_angle_site_symmetry_3
_geom_angle_publ_flag
Al1 S1 Al2 107.2(3) 2_564 1_554 yes
Al1 S2 Al2 107.4(3) 1_564 1_554 yes
Al1 S3 Al2 108.2(3) 1_554 1_554 yes
Al1 S3 Al2 107.9(3) 1_554 2_564 yes
Al2 S3 Al2 109.1(3) 1_554 2_564 yes
Al1 S4 Al1 105.3(4) 2_564 4_464 yes
S2 Al1 S3 109.5(3) 1_546 1_556 yes
S1 Al1 S2 110.0(3) 2_565 1_546 yes
S2 Al1 S4 113.1(3) 1_546 2_565 yes
S1 Al1 S3 107.5(3) 2_565 1_556 yes
S3 Al1 S4 110.4(3) 1_556 2_565 yes
S1 Al1 S4 106.1(4) 2_565 2_565 yes
S1 Al2 S2 125.6(3) 1_556 1_556 yes
S1 Al2 S3 103.6(3) 1_556 1_556 yes
S1 Al2 S3 106.9(3) 1_556 2_565 yes
S2 Al2 S3 109.2(3) 1_556 1_556 yes
S2 Al2 S3 106.0(3) 1_556 2_565 yes
S3 Al2 S3 103.5(3) 1_556 2_565 yes

loop_
_geom_bond_atom_site_label_1
_geom_bond_atom_site_label_2
_geom_bond_distance
_geom_bond_site_symmetry_2
_geom_bond_publ_flag
S1 Al2 2.205(8) 1_554 yes
S1 Al1 2.230(9) 2_564 yes
S2 Al2 2.218(8) 1_554 yes
S2 Al1 2.228(8) 1_564 yes
S3 Al1 2.299(8) 1_554 yes
S3 Al2 2.293(7) 1_554 yes
S3 Al2 2.306(8) 2_564 yes
S4 Al1 2.221(7) 2_564 yes
S4 Al1 2.221(7) 4_464 yes

loop_
_geom_torsion_atom_site_label_1
_geom_torsion_atom_site_label_2
_geom_torsion_atom_site_label_3
_geom_torsion_atom_site_label_4
_geom_torsion
_geom_torsion_site_symmetry_2
_geom_torsion_site_symmetry_4
_geom_torsion_publ_flag
Al2 S3 Al1 S2 178.7(3) 1_556 1_546 no
Al2 S3 Al1 S1 -61.8(4) 1_556 2_565 no
Al1 S3 Al2 S1 175.4(3) 1_556 1_556 no
Al1 S3 Al2 S2 -48.6(4) 1_556 1_556 no
Al1 S3 Al2 S3 64.0(3) 1_556 2_565 no
